data_2001204
loop_
_publ_author_name
'Fl\"orke, U.'
'Haupt, H.-J.'

_publ_section_title
;
 The first dinuclear cobalt--rhenium cluster compound:
 hexacarbonylbis(\m-dicyclohexylphosphanido)cobaltrhenium
;
_journal_issue 11
_journal_name_full 'Acta Crystallographica Section C'
_journal_page_first 1906
_journal_page_last 1908
_journal_paper_doi 10.1107/S0108270193005013
_journal_volume 49
_journal_year 1993
_chemical_formula_moiety 'C30 H44 Co O6 P2 Re, 0.5(C H3 O H)'
_chemical_formula_sum 'C30.5 H46 Co O6.5 P2 Re'
_chemical_formula_weight 823.7
_chemical_name_systematic
;
Hexacarbonylbis(\m-dicyclohexylphosphanido)cobaltrhenium (Co-Re)
;
_space_group_IT_number 2
_space_group_name_Hall '-P 1'
_space_group_name_H-M_alt 'P -1'
_symmetry_cell_setting triclinic
_symmetry_space_group_name_H-M 'P -1'
_atom_type_scat_source 'SHELXTL-Plus (Sheldrick, 1990)'
_cell_angle_alpha 94.37(2)
_cell_angle_beta 89.75(2)
_cell_angle_gamma 111.87(2)
_cell_formula_units_Z 2
_cell_length_a 10.452(3)
_cell_length_b 11.664(4)
_cell_length_c 15.641(4)
_cell_measurement_reflns_used 40
_cell_measurement_temperature 293
_cell_measurement_theta_max 16
_cell_measurement_theta_min 7
_cell_volume 1763.9(9)
_diffrn_measurement_device 'Siemens R3m/V diffractometer'
_diffrn_measurement_method \w-2\q
_diffrn_radiation_monochromator graphite
_diffrn_radiation_type MoK\a
_diffrn_radiation_wavelength 0.71073
_diffrn_reflns_av_R_equivalents 0.022
_diffrn_reflns_limit_h_max 13
_diffrn_reflns_limit_h_min -13
_diffrn_reflns_limit_k_max 15
_diffrn_reflns_limit_k_min -15
_diffrn_reflns_limit_l_max 21
_diffrn_reflns_limit_l_min -21
_diffrn_reflns_number 15189
_diffrn_reflns_theta_max 27.5
_diffrn_standards_interval_count 400
_diffrn_standards_number 4
_exptl_absorpt_coefficient_mu 4.07
_exptl_absorpt_correction_T_max 0.894
_exptl_absorpt_correction_T_min 0.690
_exptl_absorpt_correction_type 'empirical via \y-scans '
_exptl_crystal_colour red
_exptl_crystal_description prism
_exptl_crystal_size_max 0.50
_exptl_crystal_size_mid 0.34
_exptl_crystal_size_min 0.28
_refine_diff_density_max 0.95
_refine_diff_density_min -0.80
_refine_ls_extinction_coef 'not applied'
_refine_ls_extinction_method 'not applied'
_refine_ls_goodness_of_fit_obs 1.583
_refine_ls_hydrogen_treatment noref
_refine_ls_matrix_type full
_refine_ls_number_parameters 379
_refine_ls_number_reflns 6813
_refine_ls_R_factor_obs 0.038
_refine_ls_shift/esd_max 0.001
_refine_ls_structure_factor_coef F
_refine_ls_weighting_details 'w = 1/[\s^2^(F) + 0.0001F^2^]'
_refine_ls_weighting_scheme calc
_refine_ls_wR_factor_obs 0.034
_reflns_number_observed 6813
_reflns_number_total 8161
_reflns_observed_criterion F>4\s(F)
_cod_data_source_file se1031.cif
_cod_data_source_block I
_cod_depositor_comments
;
 Marking attached hydrogen atoms.

 Antanas Vaitkus,
 2017-07-11

The following automatic conversions were performed:

'_refine_ls_weighting_scheme' value 'calc w = 1/[\s^2^(F) +
0.0001F^2^]' was changed to 'calc'. New tag
'_refine_ls_weighting_details' was created. The value of the new tag
was set to 'w = 1/[\s^2^(F) + 0.0001F^2^]'.

Automatic conversion script
Id: cif_fix_values 3143 2015-03-26 13:38:13Z robertas 
;
_cod_original_cell_volume 1763.8(8)
_cod_original_formula_sum 'C30.5 H46 Co1 O6.5 P2 Re1'
_cod_database_code 2001204

loop_
_space_group_symop_id
_space_group_symop_operation_xyz
1 x,y,z
2 -x,-y,-z

loop_
_atom_site_aniso_label
_atom_site_aniso_U_11
_atom_site_aniso_U_22
_atom_site_aniso_U_33
_atom_site_aniso_U_12
_atom_site_aniso_U_13
_atom_site_aniso_U_23
_atom_site_aniso_type_symbol
Re 0.0450(10) 0.0450(10) 0.0360(10) 0.0210(10) 0.0020(10) 0.0010(10) Re
Co 0.0500(10) 0.0480(10) 0.0420(10) 0.0150(10) 0.0060(10) -0.0010(10) Co
P1 0.0440(10) 0.0450(10) 0.0440(10) 0.0180(10) 0.0020(10) 0.0040(10) P
P2 0.0490(10) 0.0460(10) 0.0420(10) 0.0180(10) 0.0040(10) 0.0040(10) P
C1 0.056(4) 0.067(4) 0.049(4) 0.027(3) 0.005(3) 0.003(3) C
O1 0.099(4) 0.102(4) 0.049(3) 0.044(3) 0.021(3) 0.009(3) O
C2 0.054(4) 0.070(4) 0.046(3) 0.027(3) -0.001(3) 0.004(3) C
O2 0.070(3) 0.121(4) 0.077(3) 0.054(3) -0.003(3) 0.020(3) O
C3 0.061(4) 0.061(4) 0.066(4) 0.032(3) 0.012(3) 0.015(3) C
O3 0.079(4) 0.123(5) 0.132(5) 0.067(3) 0.002(3) 0.038(4) O
C4 0.070(4) 0.062(4) 0.055(4) 0.028(3) -0.003(3) -0.012(3) C
O4 0.096(4) 0.058(3) 0.098(4) 0.019(3) -0.004(3) -0.030(3) O
C5 0.080(5) 0.061(4) 0.084(5) 0.028(4) 0.031(4) 0.008(4) C
O5 0.122(5) 0.109(5) 0.172(6) 0.074(4) 0.064(4) 0.017(4) O
C6 0.064(4) 0.084(5) 0.055(4) 0.008(4) -0.004(3) 0.004(3) C
O6 0.097(4) 0.165(6) 0.090(4) 0.019(4) -0.033(4) 0.021(4) O
C11 0.046(3) 0.065(4) 0.059(4) 0.020(3) 0.004(3) 0.000(3) C
C12 0.061(4) 0.088(5) 0.062(4) 0.029(4) 0.006(3) 0.003(4) C
C13 0.054(4) 0.142(8) 0.085(6) 0.035(5) 0.021(4) -0.003(5) C
C14 0.047(4) 0.144(8) 0.127(8) 0.020(5) 0.003(5) 0.008(6) C
C15 0.054(4) 0.117(7) 0.082(5) 0.010(4) -0.003(4) -0.007(5) C
C16 0.055(4) 0.086(5) 0.081(5) 0.016(4) -0.001(4) -0.010(4) C
C21 0.086(5) 0.054(4) 0.062(4) 0.034(3) -0.011(3) 0.006(3) C
C22 0.219(11) 0.105(7) 0.067(5) 0.104(7) -0.010(6) 0.013(5) C
C23 0.147(8) 0.084(6) 0.083(6) 0.065(6) -0.009(5) 0.020(4) C
C24 0.142(8) 0.132(8) 0.133(9) 0.096(7) 0.032(7) 0.067(7) C
C25 0.231(12) 0.092(6) 0.097(7) 0.114(7) -0.012(7) 0.001(5) C
C26 0.217(11) 0.114(7) 0.058(5) 0.120(7) 0.016(6) 0.014(4) C
C31 0.111(6) 0.073(4) 0.048(4) 0.048(4) 0.001(4) 0.012(3) C
C32 0.133(7) 0.083(5) 0.055(4) 0.054(5) -0.002(4) 0.013(4) C
C33 0.171(10) 0.154(9) 0.061(5) 0.092(8) 0.004(6) 0.039(6) C
C34 0.236(14) 0.099(7) 0.110(8) 0.087(8) -0.026(8) 0.029(6) C
C35 0.154(8) 0.077(5) 0.096(6) 0.065(6) -0.006(6) 0.020(5) C
C36 0.198(10) 0.084(6) 0.082(6) 0.083(7) -0.026(6) 0.001(5) C
C41 0.049(3) 0.066(4) 0.062(4) 0.016(3) 0.009(3) -0.002(3) C
C42 0.057(4) 0.065(4) 0.093(5) 0.018(3) -0.001(4) -0.008(4) C
C43 0.059(5) 0.103(6) 0.122(7) 0.006(4) -0.002(5) -0.013(5) C
C44 0.053(4) 0.135(8) 0.132(8) 0.034(5) 0.004(5) 0.038(6) C
C45 0.057(4) 0.152(8) 0.078(5) 0.040(5) 0.016(4) -0.007(5) C
C46 0.062(5) 0.176(9) 0.074(5) 0.031(5) 0.004(4) -0.021(5) C
C100 0.095(10) 0.033(6) 0.044(6) 0.042(6) -0.010(6) 0.004(5) C
O100 0.123(10) 0.140(11) 0.129(11) 0.102(9) -0.028(8) -0.053(9) O

loop_
_atom_site_label
_atom_site_fract_x
_atom_site_fract_y
_atom_site_fract_z
_atom_site_U_iso_or_equiv
_atom_site_thermal_displace_type
_atom_site_type_symbol
_atom_site_attached_hydrogens
Re 0.22270(10) -0.00320(10) 0.14600(10) 0.0420(10) Uani Re 0
Co 0.23470(10) 0.13920(10) 0.29920(10) 0.0460(10) Uani Co 0
P1 0.35890(10) 0.22210(10) 0.19700(10) 0.0440(10) Uani P 0
P2 0.1068(2) -0.05110(10) 0.28910(10) 0.0460(10) Uani P 0
C1 0.3087(6) 0.0299(6) 0.0346(4) 0.057(4) Uani C 0
O1 0.3569(5) 0.0449(5) -0.0308(3) 0.079(3) Uani O 0
C2 0.0662(6) 0.0396(6) 0.1118(4) 0.056(4) Uani C 0
O2 -0.0268(5) 0.0626(5) 0.0927(3) 0.087(4) Uani O 0
C3 0.3789(7) -0.0423(6) 0.1896(4) 0.063(4) Uani C 0
O3 0.4690(5) -0.0639(5) 0.2137(4) 0.109(4) Uani O 0
C4 0.1264(7) -0.1761(6) 0.1055(4) 0.062(4) Uani C 0
O4 0.0725(5) -0.2773(4) 0.0804(3) 0.082(4) Uani O 0
C5 0.1174(8) 0.2127(6) 0.3180(5) 0.074(5) Uani C 0
O5 0.0439(7) 0.2631(6) 0.3357(5) 0.132(5) Uani O 0
C6 0.3598(7) 0.1483(7) 0.3744(4) 0.067(4) Uani C 0
O6 0.4420(6) 0.1602(6) 0.4263(4) 0.113(5) Uani O 0
C11 0.5479(6) 0.2618(6) 0.2073(4) 0.056(4) Uani C 0
C12 0.6243(6) 0.2560(7) 0.1253(4) 0.069(4) Uani C 0
C13 0.7736(7) 0.2760(8) 0.1443(5) 0.087(6) Uani C 0
C14 0.8445(8) 0.3902(9) 0.2000(6) 0.095(7) Uani C 0
C15 0.7702(7) 0.3955(8) 0.2803(5) 0.080(5) Uani C 0
C16 0.6220(7) 0.3776(7) 0.2601(5) 0.072(5) Uani C 0
C21 0.3424(7) 0.3479(6) 0.1367(4) 0.066(4) Uani C 0
C22 0.2909(12) 0.3202(8) 0.0493(5) 0.115(8) Uani C 0
C23 0.2763(10) 0.4240(7) 0.0032(5) 0.101(6) Uani C 0
C24 0.2284(11) 0.5054(9) 0.0555(6) 0.136(8) Uani C 0
C25 0.2913(13) 0.5398(8) 0.1420(6) 0.127(8) Uani C 0
C26 0.3046(11) 0.4368(8) 0.1882(5) 0.113(7) Uani C 0
C31 0.1508(8) -0.1598(6) 0.3512(4) 0.073(5) Uani C 0
C32 0.1474(9) -0.1357(7) 0.4449(4) 0.084(5) Uani C 0
C33 0.2052(11) -0.2138(10) 0.4961(5) 0.117(8) Uani C 0
C34 0.1618(13) -0.3401(9) 0.4656(6) 0.137(10) Uani C 0
C35 0.1645(10) -0.3666(7) 0.3705(5) 0.104(7) Uani C 0
C36 0.1114(11) -0.2894(7) 0.3181(5) 0.111(7) Uani C 0
C41 -0.0838(6) -0.0989(6) 0.2826(4) 0.059(4) Uani C 0
C42 -0.1615(6) -0.2146(6) 0.2239(5) 0.070(5) Uani C 0
C43 -0.3150(8) -0.2352(8) 0.2150(6) 0.090(6) Uani C 0
C44 -0.3786(8) -0.2269(9) 0.2971(6) 0.098(7) Uani C 0
C45 -0.3021(7) -0.1117(9) 0.3540(5) 0.088(6) Uani C 0
C46 -0.1497(7) -0.0911(9) 0.3669(5) 0.093(6) Uani C 0
C100 0.3066(15) 0.4157(10) 0.5198(7) 0.052(7) Uani C 3
O100 0.4146(13) 0.4760(13) 0.4828(8) 0.130(11) Uani O 1
H11A 0.5573 0.1986 0.2398 0.080 Uiso H 0
H12A 0.6197 0.3179 0.0897 0.080 Uiso H 0
H12B 0.5796 0.1762 0.0949 0.080 Uiso H 0
H13A 0.8210 0.2796 0.0912 0.080 Uiso H 0
H13B 0.7776 0.2071 0.1725 0.080 Uiso H 0
H14A 0.8514 0.4600 0.1688 0.080 Uiso H 0
H14B 0.9364 0.3962 0.2137 0.080 Uiso H 0
H15A 0.8166 0.4734 0.3128 0.080 Uiso H 0
H15B 0.7710 0.3306 0.3143 0.080 Uiso H 0
H16A 0.5743 0.3769 0.3128 0.080 Uiso H 0
H16B 0.6206 0.4459 0.2301 0.080 Uiso H 0
H21A 0.4376 0.3957 0.1271 0.080 Uiso H 0
H22A 0.2003 0.2569 0.0502 0.080 Uiso H 0
H22B 0.3477 0.2862 0.0161 0.080 Uiso H 0
H23A 0.2178 0.3918 -0.0471 0.080 Uiso H 0
H23B 0.3665 0.4730 -0.0154 0.080 Uiso H 0
H24A 0.1310 0.4631 0.0618 0.080 Uiso H 0
H24B 0.2419 0.5784 0.0264 0.080 Uiso H 0
H25A 0.2409 0.5794 0.1764 0.080 Uiso H 0
H25B 0.3826 0.5998 0.1361 0.080 Uiso H 0
H26A 0.3712 0.4707 0.2345 0.080 Uiso H 0
H26B 0.2170 0.3933 0.2126 0.080 Uiso H 0
H31A 0.2484 -0.1325 0.3428 0.080 Uiso H 0
H32A 0.0535 -0.1540 0.4609 0.080 Uiso H 0
H32B 0.1984 -0.0492 0.4599 0.080 Uiso H 0
H33A 0.1839 -0.2067 0.5556 0.080 Uiso H 0
H33B 0.3037 -0.1797 0.4919 0.080 Uiso H 0
H34A 0.0681 -0.3786 0.4827 0.080 Uiso H 0
H34B 0.2155 -0.3781 0.4936 0.080 Uiso H 0
H35A 0.1125 -0.4529 0.3554 0.080 Uiso H 0
H35B 0.2584 -0.3498 0.3553 0.080 Uiso H 0
H36A 0.1392 -0.2935 0.2597 0.080 Uiso H 0
H36B 0.0125 -0.3249 0.3182 0.080 Uiso H 0
H41A -0.0971 -0.0345 0.2536 0.080 Uiso H 0
H42A -0.1532 -0.2845 0.2486 0.080 Uiso H 0
H42B -0.1212 -0.2083 0.1683 0.080 Uiso H 0
H43A -0.3643 -0.3130 0.1832 0.080 Uiso H 0
H43B -0.3228 -0.1707 0.1834 0.080 Uiso H 0
H44A -0.3783 -0.2959 0.3268 0.080 Uiso H 0
H44B -0.4728 -0.2356 0.2887 0.080 Uiso H 0
H45A -0.3449 -0.1142 0.4087 0.080 Uiso H 0
H45B -0.3078 -0.0429 0.3264 0.080 Uiso H 0
H46A -0.1014 -0.0125 0.3981 0.080 Uiso H 0
H46B -0.1432 -0.1551 0.3997 0.080 Uiso H 0

loop_
_geom_angle_atom_site_label_1
_geom_angle_atom_site_label_2
_geom_angle_atom_site_label_3
_geom_angle
_geom_angle_publ_flag
Co Re P1 46.40(10) yes
Co Re P2 46.50(10) yes
Co Re C1 134.8(2) no
Co Re C2 86.9(2) no
Co Re C3 88.9(2) no
Co Re C4 135.1(2) no
P1 Re P2 92.90(10) yes
P1 Re C1 88.4(2) no
P1 Re C2 90.4(2) no
P1 Re C3 87.6(2) no
P1 Re C4 177.40(10) no
P2 Re C1 178.6(2) no
P2 Re C2 86.9(2) no
P2 Re C3 89.4(2) no
P2 Re C4 88.6(2) no
C1 Re C2 92.8(2) no
C1 Re C3 91.0(2) no
C1 Re C4 90.1(2) no
C2 Re C3 175.7(2) no
C2 Re C4 91.7(2) no
C3 Re C4 90.4(2) no
Re Co P1 60.80(10) yes
Re Co P2 60.60(10) yes
Re Co C5 120.6(2) no
Re Co C6 117.0(2) no
P1 Co P2 121.30(10) yes
P1 Co C5 107.5(2) no
P1 Co C6 100.7(2) no
P2 Co C5 103.1(2) no
P2 Co C6 103.3(2) no
C5 Co C6 122.3(3) no
Re P1 Co 72.90(10) yes
Re P1 C11 114.0(2) no
Re P1 C21 119.6(2) no
Co P1 C11 118.2(2) no
Co P1 C21 125.8(2) no
C11 P1 C21 104.3(3) no
Re P2 Co 72.80(10) yes
Re P2 C31 116.7(2) no
Re P2 C41 113.8(2) no
Co P2 C31 119.8(2) no
Co P2 C41 120.1(2) no
C31 P2 C41 109.3(3) no
Re C1 O1 177.6(5) no
Re C2 O2 178.7(5) no
Re C3 O3 180.0(9) no
Re C4 O4 178.3(5) no
Co C5 O5 175.5(7) no
Co C6 O6 176.2(6) no
P1 C11 C12 117.1(4) no
P1 C11 C16 114.2(3) no
C12 C11 C16 110.5(5) no
C11 C12 C13 111.3(5) no
C12 C13 C14 112.3(5) no
C13 C14 C15 112.6(6) no
C14 C15 C16 110.4(6) no
C11 C16 C15 112.8(5) no
P1 C21 C22 119.4(5) no
P1 C21 C26 114.2(5) no
C22 C21 C26 116.9(6) no
C21 C22 C23 117.8(6) no
C22 C23 C24 114.3(7) no
C23 C24 C25 114.7(7) no
C24 C25 C26 116.1(7) no
C21 C26 C25 115.7(6) no
P2 C31 C32 114.1(4) no
P2 C31 C36 120.1(5) no
C32 C31 C36 116.6(6) no
C31 C32 C33 113.7(6) no
C32 C33 C34 115.0(7) no
C33 C34 C35 116.3(7) no
C34 C35 C36 114.5(7) no
C31 C36 C35 115.1(7) no
P2 C41 C42 116.2(3) no
P2 C41 C46 114.6(4) no
C42 C41 C46 114.7(5) no
C41 C42 C43 111.3(5) no
C42 C43 C44 113.1(6) no
C43 C44 C45 114.6(6) no
C44 C45 C46 112.3(6) no
C41 C46 C45 110.9(6) no

loop_
_geom_bond_atom_site_label_1
_geom_bond_atom_site_label_2
_geom_bond_distance
_geom_bond_publ_flag
Re Co 2.7860(10) yes
Re P1 2.5440(10) yes
Re P2 2.5410(10) yes
Re C1 1.955(6) no
Re C2 1.967(4) no
Re C3 1.987(5) no
Re C4 1.945(6) no
Co P1 2.1110(10) yes
Co P2 2.1160(10) yes
Co C5 1.750(5) no
Co C6 1.731(6) no
P1 C11 1.859(4) no
P1 C21 1.864(6) no
P2 C31 1.840(6) no
P2 C41 1.858(4) no
C1 O1 1.134(7) no
C2 O2 1.146(5) no
C3 O3 1.136(6) no
C4 O4 1.139(8) no
C5 O5 1.150(7) no
C6 O6 1.147(8) no
C11 C12 1.518(8) no
C11 C16 1.471(9) no
C12 C13 1.517(6) no
C13 C14 1.474(12) no
C14 C15 1.484(10) no
C15 C16 1.515(6) no
C21 C22 1.439(10) no
C21 C26 1.435(10) no
C22 C23 1.510(11) no
C23 C24 1.433(11) no
C24 C25 1.467(13) no
C25 C26 1.497(11) no
C31 C32 1.474(9) no
C31 C36 1.464(9) no
C32 C33 1.536(11) no
C33 C34 1.414(13) no
C34 C35 1.498(13) no
C35 C36 1.509(11) no
C41 C42 1.525(9) no
C41 C46 1.497(9) no
C42 C43 1.537(6) no
C43 C44 1.457(12) no
C44 C45 1.503(12) no
C45 C46 1.532(5) no
